data_7241469
loop_
_publ_author_name
'Tan, Sang Loon'
'Lee, See Mun'
'Lo, Kong Mun'
'Otero-de-la-Roza, A.'
'Tiekink, Edward R. T.'

_publ_section_title
;
 Experimental and computational evidence for a stabilising
 C--Cl(lone-pair)&#x22EF;\p(chelate-ring) interaction
;
_journal_issue 1
_journal_name_full CrystEngComm
_journal_page_first 119
_journal_page_last 130
_journal_paper_doi 10.1039/D0CE01478H
_journal_volume 23
_journal_year 2021
_chemical_formula_moiety 'C19 H22 Cl3 N S2 Sn'
_chemical_formula_sum 'C19 H22 Cl3 N S2 Sn'
_chemical_formula_weight 553.53
_space_group_crystal_system monoclinic
_space_group_IT_number 14
_space_group_name_Hall '-P 2yn'
_space_group_name_H-M_alt 'P 1 21/n 1'
_atom_sites_solution_hydrogens geom
_atom_sites_solution_primary direct
_atom_sites_solution_secondary difmap
_audit_creation_method SHELXL-2017/1
_audit_update_record
;
2020-10-08 deposited with the CCDC.	2020-11-02 downloaded from the CCDC.
;
_cell_angle_alpha 90
_cell_angle_beta 97.0862(11)
_cell_angle_gamma 90
_cell_formula_units_Z 4
_cell_length_a 10.20882(12)
_cell_length_b 16.6674(2)
_cell_length_c 13.48201(16)
_cell_measurement_reflns_used 14093
_cell_measurement_temperature 250(2)
_cell_measurement_theta_max 76.1940
_cell_measurement_theta_min 4.1630
_cell_volume 2276.50(5)
_computing_cell_refinement 'CrysAlisPro (Rigaku OD, 2017)'
_computing_data_collection 'CrysAlisPro (Rigaku OD, 2017)'
_computing_data_reduction 'CrysAlisPro (Rigaku OD, 2017)'
_computing_molecular_graphics 'ORTEP-3 for Windows (Farrugia, 2012), DIAMOND (Brandenburg, 2006)'
_computing_publication_material 'publCIF (Westrip, 2010)'
_computing_structure_refinement 'SHELXL-2017/1 (Sheldrick, 2017)'
_computing_structure_solution 'SHELXT 2014/5 (Sheldrick, 2014)'
_diffrn_ambient_temperature 250(2)
_diffrn_detector_area_resol_mean 5.2558
_diffrn_measured_fraction_theta_full 0.999
_diffrn_measured_fraction_theta_max 0.999
_diffrn_measurement_device_type 'XtaLAB Synergy, Dualflex, AtlasS2'
_diffrn_measurement_method '\w scans'
_diffrn_radiation_type CuK\a
_diffrn_radiation_wavelength 1.54184
_diffrn_reflns_av_R_equivalents 0.0517
_diffrn_reflns_av_unetI/netI 0.0271
_diffrn_reflns_Laue_measured_fraction_full 0.999
_diffrn_reflns_Laue_measured_fraction_max 0.999
_diffrn_reflns_limit_h_max 12
_diffrn_reflns_limit_h_min -12
_diffrn_reflns_limit_k_max 12
_diffrn_reflns_limit_k_min -19
_diffrn_reflns_limit_l_max 16
_diffrn_reflns_limit_l_min -16
_diffrn_reflns_number 27688
_diffrn_reflns_point_group_measured_fraction_full 0.999
_diffrn_reflns_point_group_measured_fraction_max 0.999
_diffrn_reflns_theta_full 67.120
_diffrn_reflns_theta_max 67.120
_diffrn_reflns_theta_min 4.237
_diffrn_source 'micro-focus sealed X-ray tube'
_exptl_absorpt_coefficient_mu 13.898
_exptl_absorpt_correction_T_max 1.000
_exptl_absorpt_correction_T_min 0.673
_exptl_absorpt_correction_type gaussian
_exptl_absorpt_process_details CrysAlisPro
_exptl_crystal_colour colourless
_exptl_crystal_density_diffrn 1.615
_exptl_crystal_description prism
_exptl_crystal_F_000 1104
_exptl_crystal_size_max 0.193
_exptl_crystal_size_mid 0.125
_exptl_crystal_size_min 0.065
_refine_diff_density_max 0.476
_refine_diff_density_min -0.989
_refine_diff_density_rms 0.071
_refine_ls_extinction_method none
_refine_ls_goodness_of_fit_ref 1.005
_refine_ls_hydrogen_treatment constr
_refine_ls_matrix_type full
_refine_ls_number_parameters 239
_refine_ls_number_reflns 4064
_refine_ls_number_restraints 0
_refine_ls_restrained_S_all 1.005
_refine_ls_R_factor_all 0.0303
_refine_ls_R_factor_gt 0.0273
_refine_ls_shift/su_max 0.001
_refine_ls_shift/su_mean 0.000
_refine_ls_structure_factor_coef Fsqd
_refine_ls_weighting_details 'w=1/[\s^2^(Fo^2^)+(0.0444P)^2^+0.7951P] where P=(Fo^2^+2Fc^2^)/3'
_refine_ls_weighting_scheme calc
_refine_ls_wR_factor_gt 0.0700
_refine_ls_wR_factor_ref 0.0722
_reflns_Friedel_coverage 0.000
_reflns_number_gt 3708
_reflns_number_total 4064
_reflns_threshold_expression 'I > 2\s(I)'
_cod_data_source_file d0ce01478h2.cif
_cod_data_source_block shelx_CCDC4
_cod_depositor_comments 'Adding full bibliography for 7241465--7241470.cif.'
_cod_original_sg_symbol_H-M 'P 21/n'
_cod_database_code 7241469
_shelx_shelxl_version_number 2017/1
_shelx_space_group_comment
;
The symmetry employed for this shelxl refinement is uniquely defined
by the following loop, which should always be used as a source of
symmetry information in preference to the above space-group names.
They are only intended as comments.
;

loop_
_space_group_symop_operation_xyz
'x, y, z'
'-x+1/2, y+1/2, -z+1/2'
'-x, -y, -z'
'x-1/2, -y-1/2, z-1/2'

loop_
_atom_site_label
_atom_site_type_symbol
_atom_site_fract_x
_atom_site_fract_y
_atom_site_fract_z
_atom_site_U_iso_or_equiv
_atom_site_adp_type
_atom_site_occupancy
_atom_site_site_symmetry_order
_atom_site_calc_flag
_atom_site_refinement_flags_posn
_atom_site_refinement_flags_adp
_atom_site_refinement_flags_occupancy
_atom_site_disorder_assembly
_atom_site_disorder_group
Sn Sn 0.76089(2) 0.32423(2) 0.36407(2) 0.03144(8) Uani 1 1 d . . . . .
Cl1 Cl 0.88273(8) 0.36821(5) 0.52306(5) 0.04718(19) Uani 1 1 d . . . . .
Cl2 Cl 0.96998(10) 0.60775(6) 0.07504(7) 0.0633(2) Uani 1 1 d . . . . .
Cl3 Cl 1.07879(12) -0.01986(6) 0.33238(10) 0.0822(3) Uani 1 1 d . . . . .
S1 S 0.55628(7) 0.34739(5) 0.43860(5) 0.04290(18) Uani 1 1 d . . . . .
S2 S 0.55493(6) 0.28016(5) 0.23722(5) 0.03630(16) Uani 1 1 d . . . . .
N1 N 0.3345(2) 0.30832(16) 0.31944(19) 0.0389(6) Uani 1 1 d . . . . .
C1 C 0.4642(3) 0.31157(17) 0.3294(2) 0.0334(6) Uani 1 1 d . . . . .
C2 C 0.2520(3) 0.3307(2) 0.3998(3) 0.0549(10) Uani 1 1 d . . . . .
H2 H 0.159722 0.320164 0.370972 0.066 Uiso 1 1 calc R U . . .
C3 C 0.2764(4) 0.2764(3) 0.4911(3) 0.0733(13) Uani 1 1 d . . . . .
H3A H 0.271226 0.220787 0.469947 0.110 Uiso 1 1 calc R U . . .
H3B H 0.210178 0.286798 0.535236 0.110 Uiso 1 1 calc R U . . .
H3C H 0.363412 0.287174 0.526197 0.110 Uiso 1 1 calc R U . . .
C4 C 0.2573(4) 0.4197(3) 0.4236(4) 0.0817(14) Uani 1 1 d . . . . .
H4A H 0.341495 0.432545 0.461745 0.123 Uiso 1 1 calc R U . . .
H4B H 0.186436 0.433332 0.462323 0.123 Uiso 1 1 calc R U . . .
H4C H 0.247223 0.450188 0.361779 0.123 Uiso 1 1 calc R U . . .
C5 C 0.2604(3) 0.2749(2) 0.2259(2) 0.0469(8) Uani 1 1 d . . . . .
H5 H 0.324290 0.268595 0.176877 0.056 Uiso 1 1 calc R U . . .
C6 C 0.1529(5) 0.3308(3) 0.1798(4) 0.0809(14) Uani 1 1 d . . . . .
H6A H 0.080161 0.330445 0.219868 0.121 Uiso 1 1 calc R U . . .
H6B H 0.121687 0.313077 0.112530 0.121 Uiso 1 1 calc R U . . .
H6C H 0.187827 0.384823 0.177588 0.121 Uiso 1 1 calc R U . . .
C7 C 0.2074(4) 0.1924(2) 0.2448(3) 0.0637(10) Uani 1 1 d . . . . .
H7A H 0.279587 0.157707 0.271395 0.096 Uiso 1 1 calc R U . . .
H7B H 0.164609 0.170217 0.182552 0.096 Uiso 1 1 calc R U . . .
H7C H 0.143959 0.196278 0.292538 0.096 Uiso 1 1 calc R U . . .
C8 C 0.8246(3) 0.41770(17) 0.2725(2) 0.0327(6) Uani 1 1 d . . . . .
C9 C 0.7881(3) 0.41689(19) 0.1699(2) 0.0405(7) Uani 1 1 d . . . . .
H9 H 0.731863 0.376203 0.141301 0.049 Uiso 1 1 calc R U . . .
C10 C 0.8329(3) 0.4746(2) 0.1090(2) 0.0456(7) Uani 1 1 d . . . . .
H10 H 0.808340 0.473104 0.039485 0.055 Uiso 1 1 calc R U . . .
C11 C 0.9139(3) 0.53445(19) 0.1514(2) 0.0406(7) Uani 1 1 d . . . . .
C12 C 0.9515(3) 0.5376(2) 0.2526(2) 0.0443(7) Uani 1 1 d . . . . .
H12 H 1.006626 0.579073 0.280487 0.053 Uiso 1 1 calc R U . . .
C13 C 0.9073(3) 0.47879(18) 0.3135(2) 0.0400(7) Uani 1 1 d . . . . .
H13 H 0.933442 0.480225 0.382781 0.048 Uiso 1 1 calc R U . . .
C14 C 0.8532(3) 0.20900(18) 0.3610(2) 0.0339(6) Uani 1 1 d . . . . .
C15 C 0.9347(3) 0.17849(18) 0.4416(2) 0.0414(7) Uani 1 1 d . . . . .
H15 H 0.945240 0.206754 0.502419 0.050 Uiso 1 1 calc R U . . .
C16 C 1.0006(3) 0.1069(2) 0.4338(3) 0.0508(8) Uani 1 1 d . . . . .
H16 H 1.054074 0.085840 0.489441 0.061 Uiso 1 1 calc R U . . .
C17 C 0.9876(3) 0.06678(19) 0.3442(3) 0.0481(8) Uani 1 1 d . . . . .
C18 C 0.9051(3) 0.0939(2) 0.2636(3) 0.0483(8) Uani 1 1 d . . . . .
H18 H 0.894259 0.064751 0.203474 0.058 Uiso 1 1 calc R U . . .
C19 C 0.8377(3) 0.16519(19) 0.2725(2) 0.0423(7) Uani 1 1 d . . . . .
H19 H 0.780493 0.184334 0.217636 0.051 Uiso 1 1 calc R U . . .

loop_
_atom_site_aniso_label
_atom_site_aniso_U_11
_atom_site_aniso_U_22
_atom_site_aniso_U_33
_atom_site_aniso_U_23
_atom_site_aniso_U_13
_atom_site_aniso_U_12
Sn 0.02909(12) 0.03441(12) 0.03000(12) -0.00180(7) 0.00034(8) -0.00047(7)
Cl1 0.0533(4) 0.0525(4) 0.0326(3) -0.0058(3) -0.0070(3) -0.0072(4)
Cl2 0.0846(6) 0.0578(5) 0.0502(5) 0.0095(4) 0.0187(4) -0.0158(5)
Cl3 0.0934(8) 0.0438(5) 0.1097(9) -0.0033(5) 0.0136(7) 0.0236(5)
S1 0.0345(4) 0.0582(5) 0.0358(4) -0.0133(3) 0.0031(3) -0.0010(3)
S2 0.0302(3) 0.0451(4) 0.0328(3) -0.0067(3) 0.0009(3) -0.0017(3)
N1 0.0308(12) 0.0494(14) 0.0363(13) 0.0013(11) 0.0032(10) -0.0019(11)
C1 0.0336(14) 0.0335(14) 0.0325(14) 0.0031(11) 0.0013(11) -0.0008(12)
C2 0.0349(17) 0.082(3) 0.0488(19) -0.0128(18) 0.0100(14) 0.0002(16)
C3 0.057(2) 0.122(4) 0.045(2) -0.002(2) 0.0197(17) -0.010(2)
C4 0.060(2) 0.087(3) 0.099(3) -0.031(3) 0.012(2) 0.020(2)
C5 0.0318(15) 0.072(2) 0.0365(15) -0.0002(16) 0.0017(12) -0.0119(16)
C6 0.064(3) 0.099(4) 0.072(3) 0.017(2) -0.026(2) -0.007(2)
C7 0.063(2) 0.067(2) 0.060(2) -0.0116(19) 0.0040(19) -0.012(2)
C8 0.0291(13) 0.0368(14) 0.0317(13) -0.0015(12) 0.0020(11) 0.0027(12)
C9 0.0416(15) 0.0437(16) 0.0354(15) -0.0043(13) 0.0015(12) -0.0073(14)
C10 0.0494(17) 0.058(2) 0.0294(14) -0.0030(14) 0.0046(13) -0.0018(16)
C11 0.0446(16) 0.0394(16) 0.0396(15) 0.0023(13) 0.0121(13) 0.0000(14)
C12 0.0492(17) 0.0411(17) 0.0422(16) -0.0058(14) 0.0042(13) -0.0122(15)
C13 0.0453(16) 0.0402(16) 0.0331(14) -0.0009(13) 0.0000(12) -0.0064(14)
C14 0.0281(13) 0.0376(15) 0.0364(14) -0.0023(12) 0.0053(11) -0.0015(12)
C15 0.0402(16) 0.0434(17) 0.0393(16) 0.0003(13) 0.0003(13) 0.0024(13)
C16 0.0499(19) 0.0465(18) 0.0544(19) 0.0122(16) 0.0003(15) 0.0077(15)
C17 0.0446(17) 0.0317(15) 0.069(2) 0.0031(15) 0.0105(16) 0.0009(14)
C18 0.0491(18) 0.0408(17) 0.0552(19) -0.0122(15) 0.0067(15) -0.0054(15)
C19 0.0381(16) 0.0464(17) 0.0405(16) -0.0032(13) -0.0021(13) 0.0044(13)

loop_
_atom_type_symbol
_atom_type_description
_atom_type_scat_dispersion_real
_atom_type_scat_dispersion_imag
_atom_type_scat_source
C C 0.0181 0.0091 'International Tables Vol C Tables 4.2.6.8 and 6.1.1.4'
H H 0.0000 0.0000 'International Tables Vol C Tables 4.2.6.8 and 6.1.1.4'
Cl Cl 0.3639 0.7018 'International Tables Vol C Tables 4.2.6.8 and 6.1.1.4'
N N 0.0311 0.0180 'International Tables Vol C Tables 4.2.6.8 and 6.1.1.4'
S S 0.3331 0.5567 'International Tables Vol C Tables 4.2.6.8 and 6.1.1.4'
Sn Sn 0.0259 5.4591 'International Tables Vol C Tables 4.2.6.8 and 6.1.1.4'

loop_
_geom_angle_atom_site_label_1
_geom_angle_atom_site_label_2
_geom_angle_atom_site_label_3
_geom_angle
_geom_angle_site_symmetry_1
_geom_angle_site_symmetry_3
_geom_angle_publ_flag
C8 Sn C14 118.43(10) . . ?
C8 Sn Cl1 97.42(7) . . ?
C14 Sn Cl1 96.20(8) . . ?
C8 Sn S1 117.13(7) . . ?
C14 Sn S1 123.17(8) . . ?
Cl1 Sn S1 87.75(3) . . ?
C8 Sn S2 95.92(7) . . ?
C14 Sn S2 93.16(7) . . ?
Cl1 Sn S2 157.59(3) . . ?
S1 Sn S2 70.13(2) . . ?
C1 S1 Sn 89.88(10) . . ?
C1 S2 Sn 84.50(10) . . ?
C1 N1 C5 120.0(2) . . ?
C1 N1 C2 124.3(3) . . ?
C5 N1 C2 115.6(2) . . ?
N1 C1 S2 122.6(2) . . ?
N1 C1 S1 122.0(2) . . ?
S2 C1 S1 115.48(16) . . ?
N1 C2 C4 112.8(3) . . ?
N1 C2 C3 112.7(3) . . ?
C4 C2 C3 114.4(4) . . ?
N1 C2 H2 105.3 . . ?
C4 C2 H2 105.3 . . ?
C3 C2 H2 105.3 . . ?
C2 C3 H3A 109.5 . . ?
C2 C3 H3B 109.5 . . ?
H3A C3 H3B 109.5 . . ?
C2 C3 H3C 109.5 . . ?
H3A C3 H3C 109.5 . . ?
H3B C3 H3C 109.5 . . ?
C2 C4 H4A 109.5 . . ?
C2 C4 H4B 109.5 . . ?
H4A C4 H4B 109.5 . . ?
C2 C4 H4C 109.5 . . ?
H4A C4 H4C 109.5 . . ?
H4B C4 H4C 109.5 . . ?
N1 C5 C7 110.6(3) . . ?
N1 C5 C6 112.5(3) . . ?
C7 C5 C6 111.9(3) . . ?
N1 C5 H5 107.2 . . ?
C7 C5 H5 107.2 . . ?
C6 C5 H5 107.2 . . ?
C5 C6 H6A 109.5 . . ?
C5 C6 H6B 109.5 . . ?
H6A C6 H6B 109.5 . . ?
C5 C6 H6C 109.5 . . ?
H6A C6 H6C 109.5 . . ?
H6B C6 H6C 109.5 . . ?
C5 C7 H7A 109.5 . . ?
C5 C7 H7B 109.5 . . ?
H7A C7 H7B 109.5 . . ?
C5 C7 H7C 109.5 . . ?
H7A C7 H7C 109.5 . . ?
H7B C7 H7C 109.5 . . ?
C9 C8 C13 118.5(3) . . ?
C9 C8 Sn 120.4(2) . . ?
C13 C8 Sn 121.1(2) . . ?
C10 C9 C8 121.3(3) . . ?
C10 C9 H9 119.4 . . ?
C8 C9 H9 119.4 . . ?
C11 C10 C9 119.0(3) . . ?
C11 C10 H10 120.5 . . ?
C9 C10 H10 120.5 . . ?
C10 C11 C12 121.4(3) . . ?
C10 C11 Cl2 119.2(2) . . ?
C12 C11 Cl2 119.3(2) . . ?
C11 C12 C13 119.3(3) . . ?
C11 C12 H12 120.4 . . ?
C13 C12 H12 120.4 . . ?
C8 C13 C12 120.5(3) . . ?
C8 C13 H13 119.8 . . ?
C12 C13 H13 119.8 . . ?
C15 C14 C19 118.4(3) . . ?
C15 C14 Sn 122.6(2) . . ?
C19 C14 Sn 118.9(2) . . ?
C16 C15 C14 120.6(3) . . ?
C16 C15 H15 119.7 . . ?
C14 C15 H15 119.7 . . ?
C17 C16 C15 119.6(3) . . ?
C17 C16 H16 120.2 . . ?
C15 C16 H16 120.2 . . ?
C18 C17 C16 121.4(3) . . ?
C18 C17 Cl3 119.1(3) . . ?
C16 C17 Cl3 119.4(3) . . ?
C17 C18 C19 118.6(3) . . ?
C17 C18 H18 120.7 . . ?
C19 C18 H18 120.7 . . ?
C18 C19 C14 121.3(3) . . ?
C18 C19 H19 119.4 . . ?
C14 C19 H19 119.4 . . ?

loop_
_geom_bond_atom_site_label_1
_geom_bond_atom_site_label_2
_geom_bond_distance
_geom_bond_site_symmetry_2
_geom_bond_publ_flag
Sn C8 2.138(3) . ?
Sn C14 2.142(3) . ?
Sn Cl1 2.4539(7) . ?
Sn S1 2.4576(7) . ?
Sn S2 2.6454(7) . ?
Cl2 C11 1.740(3) . ?
Cl3 C17 1.736(3) . ?
S1 C1 1.751(3) . ?
S2 C1 1.721(3) . ?
N1 C1 1.316(4) . ?
N1 C5 1.496(4) . ?
N1 C2 1.499(4) . ?
C2 C4 1.517(6) . ?
C2 C3 1.523(6) . ?
C2 H2 0.9900 . ?
C3 H3A 0.9700 . ?
C3 H3B 0.9700 . ?
C3 H3C 0.9700 . ?
C4 H4A 0.9700 . ?
C4 H4B 0.9700 . ?
C4 H4C 0.9700 . ?
C5 C7 1.510(5) . ?
C5 C6 1.514(5) . ?
C5 H5 0.9900 . ?
C6 H6A 0.9700 . ?
C6 H6B 0.9700 . ?
C6 H6C 0.9700 . ?
C7 H7A 0.9700 . ?
C7 H7B 0.9700 . ?
C7 H7C 0.9700 . ?
C8 C9 1.388(4) . ?
C8 C13 1.393(4) . ?
C9 C10 1.379(4) . ?
C9 H9 0.9400 . ?
C10 C11 1.374(5) . ?
C10 H10 0.9400 . ?
C11 C12 1.373(4) . ?
C12 C13 1.388(4) . ?
C12 H12 0.9400 . ?
C13 H13 0.9400 . ?
C14 C15 1.382(4) . ?
C14 C19 1.391(4) . ?
C15 C16 1.380(5) . ?
C15 H15 0.9400 . ?
C16 C17 1.373(5) . ?
C16 H16 0.9400 . ?
C17 C18 1.367(5) . ?
C18 C19 1.386(5) . ?
C18 H18 0.9400 . ?
C19 H19 0.9400 . ?

loop_
_geom_torsion_atom_site_label_1
_geom_torsion_atom_site_label_2
_geom_torsion_atom_site_label_3
_geom_torsion_atom_site_label_4
_geom_torsion
_geom_torsion_site_symmetry_1
_geom_torsion_site_symmetry_2
_geom_torsion_site_symmetry_3
_geom_torsion_site_symmetry_4
_geom_torsion_publ_flag
C5 N1 C1 S2 1.2(4) . . . . ?
C2 N1 C1 S2 176.5(3) . . . . ?
C5 N1 C1 S1 -178.1(2) . . . . ?
C2 N1 C1 S1 -2.8(4) . . . . ?
Sn S2 C1 N1 179.6(3) . . . . ?
Sn S2 C1 S1 -1.05(14) . . . . ?
Sn S1 C1 N1 -179.5(2) . . . . ?
Sn S1 C1 S2 1.13(15) . . . . ?
C1 N1 C2 C4 67.7(4) . . . . ?
C5 N1 C2 C4 -116.9(3) . . . . ?
C1 N1 C2 C3 -63.7(4) . . . . ?
C5 N1 C2 C3 111.8(4) . . . . ?
C1 N1 C5 C7 105.8(3) . . . . ?
C2 N1 C5 C7 -69.8(4) . . . . ?
C1 N1 C5 C6 -128.2(3) . . . . ?
C2 N1 C5 C6 56.1(4) . . . . ?
C13 C8 C9 C10 0.4(4) . . . . ?
Sn C8 C9 C10 -177.1(2) . . . . ?
C8 C9 C10 C11 -0.7(5) . . . . ?
C9 C10 C11 C12 0.4(5) . . . . ?
C9 C10 C11 Cl2 -179.7(2) . . . . ?
C10 C11 C12 C13 0.3(5) . . . . ?
Cl2 C11 C12 C13 -179.6(2) . . . . ?
C9 C8 C13 C12 0.3(4) . . . . ?
Sn C8 C13 C12 177.8(2) . . . . ?
C11 C12 C13 C8 -0.7(5) . . . . ?
C19 C14 C15 C16 1.1(5) . . . . ?
Sn C14 C15 C16 -174.7(2) . . . . ?
C14 C15 C16 C17 1.6(5) . . . . ?
C15 C16 C17 C18 -3.5(5) . . . . ?
C15 C16 C17 Cl3 175.9(3) . . . . ?
C16 C17 C18 C19 2.6(5) . . . . ?
Cl3 C17 C18 C19 -176.9(3) . . . . ?
C17 C18 C19 C14 0.2(5) . . . . ?
C15 C14 C19 C18 -2.0(5) . . . . ?
Sn C14 C19 C18 174.0(2) . . . . ?
